data_7016998
loop_
_publ_author_name
'Zhang, Shu-Hua'
'Ma, Lu-Fang'
'Zou, Hua-Hong'
'Wang, Yin Guang'
'Liang, Hong'
'Zeng, Ming Hua'

_publ_section_title
;
 Anion induced diversification from heptanuclear to tetranuclear clusters:
 Syntheses, structures and magnetic properties.
;
_journal_issue 43
_journal_name_full 'Dalton transactions (Cambridge, England : 2003)'
_journal_page_first 11402
_journal_page_last 11409
_journal_paper_doi 10.1039/c1dt10517e
_journal_volume 40
_journal_year 2011
_chemical_formula_sum 'C44 H60 Cl4 Co4 N8 O8'
_chemical_formula_weight 1206.52
_chemical_name_systematic
;
?
;
_space_group_IT_number 88
_symmetry_cell_setting tetragonal
_symmetry_space_group_name_Hall '-I 4ad'
_symmetry_space_group_name_H-M 'I 41/a :2'
_atom_sites_solution_hydrogens geom
_atom_sites_solution_primary direct
_atom_sites_solution_secondary difmap
_audit_creation_method SHELXL-97
_cell_angle_alpha 90.00
_cell_angle_beta 90.00
_cell_angle_gamma 90.00
_cell_formula_units_Z 4
_cell_length_a 17.4477(8)
_cell_length_b 17.4477(8)
_cell_length_c 17.2562(16)
_cell_measurement_temperature 293(2)
_cell_volume 5253.2(6)
_computing_cell_refinement 'Bruker SMART'
_computing_data_collection 'Bruker SMART'
_computing_data_reduction 'Bruker SAINT'
_computing_molecular_graphics 'Bruker SHELXTL'
_computing_publication_material 'Bruker SHELXTL'
_computing_structure_refinement 'SHELXL-97 (Sheldrick, 1997)'
_computing_structure_solution 'SHELXS-97 (Sheldrick, 1990)'
_diffrn_ambient_temperature 293(2)
_diffrn_measured_fraction_theta_full 0.999
_diffrn_measured_fraction_theta_max 0.999
_diffrn_measurement_device_type 'CCD area detector'
_diffrn_measurement_method 'phi and omega scans'
_diffrn_radiation_monochromator graphite
_diffrn_radiation_source 'fine-focus sealed tube'
_diffrn_radiation_type MoK\a
_diffrn_radiation_wavelength 0.71073
_diffrn_reflns_av_R_equivalents 0.0225
_diffrn_reflns_av_sigmaI/netI 0.0123
_diffrn_reflns_limit_h_max 21
_diffrn_reflns_limit_h_min -21
_diffrn_reflns_limit_k_max 21
_diffrn_reflns_limit_k_min -21
_diffrn_reflns_limit_l_max 20
_diffrn_reflns_limit_l_min -20
_diffrn_reflns_number 19700
_diffrn_reflns_theta_full 25.49
_diffrn_reflns_theta_max 25.49
_diffrn_reflns_theta_min 2.33
_exptl_absorpt_coefficient_mu 1.501
_exptl_absorpt_correction_T_max 0.6963
_exptl_absorpt_correction_T_min 0.5921
_exptl_absorpt_correction_type none
_exptl_crystal_colour red
_exptl_crystal_density_diffrn 1.526
_exptl_crystal_density_method 'not measured'
_exptl_crystal_description block
_exptl_crystal_F_000 2480
_exptl_crystal_size_max 0.39
_exptl_crystal_size_mid 0.28
_exptl_crystal_size_min 0.26
_refine_diff_density_max 0.868
_refine_diff_density_min -0.600
_refine_diff_density_rms 0.063
_refine_ls_extinction_method none
_refine_ls_goodness_of_fit_ref 1.063
_refine_ls_hydrogen_treatment mixed
_refine_ls_matrix_type full
_refine_ls_number_parameters 163
_refine_ls_number_reflns 2437
_refine_ls_number_restraints 12
_refine_ls_restrained_S_all 1.097
_refine_ls_R_factor_all 0.0436
_refine_ls_R_factor_gt 0.0370
_refine_ls_shift/su_max 0.001
_refine_ls_shift/su_mean 0.000
_refine_ls_structure_factor_coef Fsqd
_refine_ls_weighting_details 'calc w=1/[\s^2^(Fo^2^)+(0.0557P)^2^+12.4320P] where P=(Fo^2^+2Fc^2^)/3'
_refine_ls_weighting_scheme calc
_refine_ls_wR_factor_gt 0.1021
_refine_ls_wR_factor_ref 0.1090
_reflns_number_gt 2134
_reflns_number_total 2437
_reflns_threshold_expression >2sigma(I)
_cod_data_source_file c1dt10517e.txt
_cod_data_source_block co(NO:695914)
_cod_depositor_comments
;
The following automatic conversions were performed:

'_symmetry_cell_setting' value 'Tetragonal' changed to 'tetragonal'
according to /home/saulius/struct/CIF-dictionaries/cif_core.dic
dictionary named 'cif_core.dic' version 2.4.1 from 2010-06-29.

Automatic conversion script
Id: cif_fix_values 1715 2011-07-08 13:25:40Z adriana 
;
_cod_original_sg_symbol_H-M 'I4(1)/a '
_cod_database_code 7016998

loop_
_symmetry_equiv_pos_as_xyz
'x, y, z'
'-x+1/2, -y, z+1/2'
'-y+3/4, x+1/4, z+1/4'
'y+3/4, -x+3/4, z+3/4'
'x+1/2, y+1/2, z+1/2'
'-x+1, -y+1/2, z+1'
'-y+5/4, x+3/4, z+3/4'
'y+5/4, -x+5/4, z+5/4'
'-x, -y, -z'
'x-1/2, y, -z-1/2'
'y-3/4, -x-1/4, -z-1/4'
'-y-3/4, x-3/4, -z-3/4'
'-x+1/2, -y+1/2, -z+1/2'
'x, y+1/2, -z'
'y-1/4, -x+1/4, -z+1/4'
'-y-1/4, x-1/4, -z-1/4'

loop_
_atom_site_label
_atom_site_type_symbol
_atom_site_fract_x
_atom_site_fract_y
_atom_site_fract_z
_atom_site_U_iso_or_equiv
_atom_site_adp_type
_atom_site_occupancy
_atom_site_symmetry_multiplicity
_atom_site_calc_flag
_atom_site_refinement_flags
Co1 Co 0.40966(2) 0.73027(2) 1.05950(2) 0.03556(17) Uani 1 1 d .
N1 N 0.42959(15) 0.69395(15) 0.94508(14) 0.0404(6) Uani 1 1 d .
N2 N 0.49233(17) 0.61067(17) 0.87144(16) 0.0453(7) Uani 1 1 d .
O1 O 0.51648(11) 0.67216(11) 1.07035(12) 0.0350(5) Uani 1 1 d .
O2 O 0.34903(17) 0.62353(17) 1.07920(18) 0.0628(7) Uani 1 1 d .
Cl1 Cl 0.29463(4) 0.80424(5) 1.04256(5) 0.0500(2) Uani 1 1 d .
C1 C 0.4470(2) 0.6527(2) 0.82142(19) 0.0484(8) Uani 1 1 d .
C2 C 0.4380(3) 0.6493(3) 0.7414(2) 0.0673(11) Uani 1 1 d .
H2 H 0.4633 0.6131 0.7113 0.081 Uiso 1 1 calc R
C3 C 0.3897(3) 0.7022(3) 0.7097(3) 0.0811(14) Uani 1 1 d .
H3 H 0.3829 0.7028 0.6563 0.097 Uiso 1 1 calc R
C4 C 0.3506(3) 0.7551(3) 0.7545(3) 0.0771(13) Uani 1 1 d .
H4 H 0.3183 0.7899 0.7301 0.093 Uiso 1 1 calc R
C5 C 0.3580(2) 0.7580(2) 0.8350(2) 0.0600(10) Uani 1 1 d .
H5 H 0.3312 0.7935 0.8648 0.072 Uiso 1 1 calc R
C6 C 0.40737(19) 0.70518(19) 0.86810(19) 0.0438(7) Uani 1 1 d .
C7 C 0.48022(18) 0.63813(17) 0.94346(17) 0.0394(7) Uani 1 1 d .
C8 C 0.52155(18) 0.61224(18) 1.01498(18) 0.0419(7) Uani 1 1 d .
H8A H 0.4982 0.5659 1.0352 0.050 Uiso 1 1 calc R
H8B H 0.5748 0.6015 1.0031 0.050 Uiso 1 1 calc R
C9 C 0.2835(3) 0.5904(3) 1.0536(4) 0.115(2) Uani 1 1 d .
H9A H 0.2842 0.5944 0.9975 0.138 Uiso 1 1 calc R
H9B H 0.2417 0.6226 1.0714 0.138 Uiso 1 1 calc R
C10 C 0.2621(5) 0.5122(5) 1.0716(5) 0.167(4) Uani 1 1 d U
H10A H 0.2979 0.4798 1.0438 0.201 Uiso 1 1 calc R
H10B H 0.2730 0.5051 1.1263 0.201 Uiso 1 1 calc R
C11 C 0.1930(5) 0.4819(5) 1.0598(6) 0.167(4) Uani 1 1 d U
H11A H 0.1548 0.5140 1.0831 0.250 Uiso 1 1 calc R
H11B H 0.1909 0.4318 1.0827 0.250 Uiso 1 1 calc R
H11C H 0.1836 0.4780 1.0051 0.250 Uiso 1 1 calc R
H1 H 0.369(3) 0.601(2) 1.112(3) 0.064(14) Uiso 1 1 d .
H2A H 0.519(2) 0.572(2) 0.862(2) 0.056(11) Uiso 1 1 d .

loop_
_atom_site_aniso_label
_atom_site_aniso_U_11
_atom_site_aniso_U_22
_atom_site_aniso_U_33
_atom_site_aniso_U_23
_atom_site_aniso_U_13
_atom_site_aniso_U_12
Co1 0.0324(2) 0.0375(3) 0.0368(3) -0.00304(16) -0.00097(16) 0.00122(16)
N1 0.0403(14) 0.0420(14) 0.0390(14) -0.0040(11) -0.0059(11) 0.0021(11)
N2 0.0542(17) 0.0423(15) 0.0396(15) -0.0067(12) 0.0026(12) 0.0002(13)
O1 0.0357(10) 0.0336(10) 0.0356(11) -0.0041(8) -0.0020(8) 0.0030(8)
O2 0.0662(18) 0.0575(16) 0.0646(17) 0.0112(14) -0.0198(14) -0.0223(13)
Cl1 0.0347(4) 0.0561(5) 0.0593(5) 0.0019(4) -0.0008(3) 0.0058(3)
C1 0.058(2) 0.0481(18) 0.0389(17) -0.0010(14) -0.0008(15) -0.0116(16)
C2 0.090(3) 0.072(3) 0.0399(19) 0.0026(18) -0.0021(19) -0.010(2)
C3 0.108(4) 0.090(3) 0.045(2) 0.011(2) -0.013(2) -0.011(3)
C4 0.084(3) 0.078(3) 0.069(3) 0.028(2) -0.027(2) -0.002(2)
C5 0.057(2) 0.061(2) 0.062(2) 0.0081(18) -0.0150(18) -0.0009(18)
C6 0.0453(18) 0.0443(17) 0.0419(17) 0.0024(14) -0.0065(14) -0.0085(14)
C7 0.0424(16) 0.0366(16) 0.0391(16) -0.0065(12) -0.0003(13) -0.0032(13)
C8 0.0435(17) 0.0394(16) 0.0429(17) -0.0079(14) -0.0033(13) 0.0080(13)
C9 0.072(3) 0.071(3) 0.203(7) 0.010(4) -0.057(4) -0.023(3)
C10 0.145(6) 0.186(7) 0.171(7) -0.049(5) -0.020(5) -0.091(5)
C11 0.138(6) 0.152(6) 0.210(8) -0.027(6) 0.017(5) -0.040(5)

loop_
_atom_type_symbol
_atom_type_description
_atom_type_scat_dispersion_real
_atom_type_scat_dispersion_imag
_atom_type_scat_source
C C 0.0033 0.0016 'International Tables Vol C Tables 4.2.6.8 and 6.1.1.4'
H H 0.0000 0.0000 'International Tables Vol C Tables 4.2.6.8 and 6.1.1.4'
N N 0.0061 0.0033 'International Tables Vol C Tables 4.2.6.8 and 6.1.1.4'
O O 0.0106 0.0060 'International Tables Vol C Tables 4.2.6.8 and 6.1.1.4'
Cl Cl 0.1484 0.1585 'International Tables Vol C Tables 4.2.6.8 and 6.1.1.4'
Co Co 0.3494 0.9721 'International Tables Vol C Tables 4.2.6.8 and 6.1.1.4'

loop_
_geom_angle_atom_site_label_1
_geom_angle_atom_site_label_2
_geom_angle_atom_site_label_3
_geom_angle
_geom_angle_site_symmetry_1
_geom_angle_site_symmetry_3
O1 Co1 N1 157.58(9) 15_567 .
O1 Co1 O1 80.44(8) 15_567 .
N1 Co1 O1 78.13(9) . .
O1 Co1 O1 80.13(8) 15_567 6_564
N1 Co1 O1 102.82(9) . 6_564
O1 Co1 O1 81.04(8) . 6_564
O1 Co1 O2 85.33(10) 15_567 .
N1 Co1 O2 88.23(11) . .
O1 Co1 O2 90.24(10) . .
O1 Co1 O2 164.09(10) 6_564 .
O1 Co1 Cl1 101.16(6) 15_567 .
N1 Co1 Cl1 100.71(7) . .
O1 Co1 Cl1 175.40(6) . .
O1 Co1 Cl1 94.94(6) 6_564 .
O2 Co1 Cl1 94.18(9) . .
C7 N1 C6 105.7(3) . .
C7 N1 Co1 110.7(2) . .
C6 N1 Co1 143.6(2) . .
C7 N2 C1 107.3(3) . .
C7 N2 H2A 124(3) . .
C1 N2 H2A 129(3) . .
C8 O1 Co1 126.20(18) . 12_768
C8 O1 Co1 110.25(17) . .
Co1 O1 Co1 99.26(8) 12_768 .
C8 O1 Co1 119.26(18) . 6_564
Co1 O1 Co1 98.84(8) 12_768 6_564
Co1 O1 Co1 98.07(8) . 6_564
C9 O2 Co1 136.6(3) . .
C9 O2 H1 114(3) . .
Co1 O2 H1 109(3) . .
N2 C1 C2 131.4(4) . .
N2 C1 C6 105.7(3) . .
C2 C1 C6 122.9(4) . .
C3 C2 C1 116.0(4) . .
C3 C2 H2 122.0 . .
C1 C2 H2 122.0 . .
C2 C3 C4 122.2(4) . .
C2 C3 H3 118.9 . .
C4 C3 H3 118.9 . .
C3 C4 C5 122.3(4) . .
C3 C4 H4 118.9 . .
C5 C4 H4 118.9 . .
C6 C5 C4 116.3(4) . .
C6 C5 H5 121.9 . .
C4 C5 H5 121.9 . .
C5 C6 N1 131.1(3) . .
C5 C6 C1 120.3(3) . .
N1 C6 C1 108.5(3) . .
N1 C7 N2 112.8(3) . .
N1 C7 C8 121.9(3) . .
N2 C7 C8 125.2(3) . .
O1 C8 C7 107.6(2) . .
O1 C8 H8A 110.2 . .
C7 C8 H8A 110.2 . .
O1 C8 H8B 110.2 . .
C7 C8 H8B 110.2 . .
H8A C8 H8B 108.5 . .
O2 C9 C10 123.3(6) . .
O2 C9 H9A 106.5 . .
C10 C9 H9A 106.5 . .
O2 C9 H9B 106.5 . .
C10 C9 H9B 106.5 . .
H9A C9 H9B 106.5 . .
C11 C10 C9 125.1(9) . .
C11 C10 H10A 106.1 . .
C9 C10 H10A 106.1 . .
C11 C10 H10B 106.1 . .
C9 C10 H10B 106.1 . .
H10A C10 H10B 106.3 . .
C10 C11 H11A 109.5 . .
C10 C11 H11B 109.5 . .
H11A C11 H11B 109.5 . .
C10 C11 H11C 109.5 . .
H11A C11 H11C 109.5 . .
H11B C11 H11C 109.5 . .

loop_
_geom_bond_atom_site_label_1
_geom_bond_atom_site_label_2
_geom_bond_distance
_geom_bond_site_symmetry_2
Co1 O1 2.086(2) 15_567
Co1 N1 2.103(3) .
Co1 O1 2.130(2) .
Co1 O1 2.143(2) 6_564
Co1 O2 2.169(3) .
Co1 Cl1 2.4039(9) .
N1 C7 1.315(4) .
N1 C6 1.398(4) .
N2 C7 1.349(4) .
N2 C1 1.382(5) .
N2 H2A 0.84(4) .
O1 C8 1.419(4) .
O1 Co1 2.086(2) 12_768
O1 Co1 2.143(2) 6_564
O2 C9 1.355(5) .
O2 H1 0.77(4) .
C1 C2 1.391(5) .
C1 C6 1.401(5) .
C2 C3 1.363(6) .
C2 H2 0.9300 .
C3 C4 1.383(7) .
C3 H3 0.9300 .
C4 C5 1.397(6) .
C4 H4 0.9300 .
C5 C6 1.385(5) .
C5 H5 0.9300 .
C7 C8 1.499(4) .
C8 H8A 0.9700 .
C8 H8B 0.9700 .
C9 C10 1.449(10) .
C9 H9A 0.9700 .
C9 H9B 0.9700 .
C10 C11 1.331(9) .
C10 H10A 0.9700 .
C10 H10B 0.9700 .
C11 H11A 0.9600 .
C11 H11B 0.9600 .
C11 H11C 0.9600 .

loop_
_geom_hbond_atom_site_label_D
_geom_hbond_atom_site_label_H
_geom_hbond_atom_site_label_A
_geom_hbond_distance_DH
_geom_hbond_distance_HA
_geom_hbond_distance_DA
_geom_hbond_angle_DHA
_geom_hbond_site_symmetry_A
O2 H1 Cl1 0.77(4) 2.34(4) 3.105(3) 171(4) 12_768
N2 H2A Cl1 0.84(4) 2.44(4) 3.219(3) 156(4) 4_454
